data_4300013
loop_
_publ_author_name
'Masahito Kodera'
'Yoshimitsu Tachi'
'Toshio Kita'
'Hiromu Kobushi'
'Yoshinori Sumi'
'Koji Kano'
'Motoo Shiro'
'Masayuki Koikawa'
'Tadashi Tokii'
'Masaaki Ohba'
'Hisashi Okawa'

_publ_section_title
;
A Cu(II)-Mediated C-H Oxygenation of Sterically Hindered Tripyridine
Ligands To Form Triangular Cu(II)3 Complexes
;
_journal_name_full 'Inorganic Chemistry'
_journal_page_first 226
_journal_page_last 234
_journal_paper_doi 10.1021/ic990331g
_journal_volume 39
_journal_year 2000
_chemical_formula_sum 'C63 H60 Cl Cu3 F12 N9 O3 P2'
_chemical_formula_weight 1507.24
_space_group_IT_number 197
_symmetry_cell_setting cubic
_symmetry_Int_Tables_number 197
_symmetry_space_group_name_Hall 'I 2 2 3'
_symmetry_space_group_name_H-M 'I 2 3'
_audit_creation_date 'Mon Feb 16 16:19:17 1998'
_audit_creation_method 'from TEXRAY.INF file'
_cell_angle_alpha 90
_cell_angle_beta 90
_cell_angle_gamma 90
_cell_formula_units_Z 8
_cell_length_a 24.433(3)
_cell_length_b 24.4328
_cell_length_c 24.4328
_cell_measurement_reflns_used 20
_cell_measurement_temperature 293.2
_cell_measurement_theta_max 14.8
_cell_measurement_theta_min 12.9
_cell_volume 14585.6(18)
_computing_cell_refinement 'Rigaku/AFC Diffractometer Control'
_computing_data_collection 'Rigaku/AFC Diffractometer Control'
_computing_data_reduction teXsan
_computing_publication_material teXsan
_computing_structure_refinement teXsan
_computing_structure_solution SHELXS86
_diffrn_ambient_temperature 293.2
_diffrn_measurement_device 'Rigaku AFC7R'
_diffrn_measurement_method \w-2\q
_diffrn_orient_matrix_UB_11 0.00134
_diffrn_orient_matrix_UB_12 0.02255
_diffrn_orient_matrix_UB_13 -0.03413
_diffrn_orient_matrix_UB_21 0.00019
_diffrn_orient_matrix_UB_22 -0.03415
_diffrn_orient_matrix_UB_23 -0.02255
_diffrn_orient_matrix_UB_31 -0.04091
_diffrn_orient_matrix_UB_32 0.00058
_diffrn_orient_matrix_UB_33 -0.00123
_diffrn_radiation_detector 'scintillation counter'
_diffrn_radiation_monochromator graphite
_diffrn_radiation_source 'Rigaku rotating anode'
_diffrn_radiation_type 'Mo K\a'
_diffrn_radiation_wavelength 0.7107
_diffrn_reflns_av_R_equivalents 0.000
_diffrn_reflns_av_sigmaI/netI 0.148
_diffrn_reflns_limit_h_max 0
_diffrn_reflns_limit_h_min -31
_diffrn_reflns_limit_k_max 22
_diffrn_reflns_limit_k_min 0
_diffrn_reflns_limit_l_max 31
_diffrn_reflns_limit_l_min 0
_diffrn_reflns_number 4636
_diffrn_reflns_reduction_process 'Lp corrections applied'
_diffrn_reflns_theta_max 27.47
_diffrn_reflns_theta_min 2.04
_diffrn_standards_decay_% 1.29
_diffrn_standards_interval_count 150
_diffrn_standards_number 3
_exptl_absorpt_coefficient_mu 1.025
_exptl_absorpt_correction_T_max 1.000
_exptl_absorpt_correction_T_min 0.725
_exptl_absorpt_correction_type '\DF (DIFABS; Walker & Stuart, 1983)'
_exptl_crystal_colour green
_exptl_crystal_density_diffrn 1.373
_exptl_crystal_density_meas ?
_exptl_crystal_description prismatic
_exptl_crystal_F_000 6136.00
_exptl_crystal_size_max 0.400
_exptl_crystal_size_mid 0.400
_exptl_crystal_size_min 0.200
_refine_diff_density_max 1.31
_refine_diff_density_min -0.71
_refine_ls_extinction_method none
_refine_ls_goodness_of_fit_obs 1.398
_refine_ls_hydrogen_treatment noref
_refine_ls_matrix_type full
_refine_ls_number_constraints 24
_refine_ls_number_parameters 248
_refine_ls_number_reflns 2119
_refine_ls_number_restraints 0
_refine_ls_R_factor_obs 0.0760
_refine_ls_shift/esd_max 0.3619
_refine_ls_shift/esd_mean 0.0295
_refine_ls_structure_factor_coef F
_refine_ls_weighting_scheme unit
_refine_ls_wR_factor_obs 0.0902
_reflns_number_observed 2119
_reflns_number_total 4636
_reflns_observed_criterion >3.0sigma(I)
_cod_depositor_comments
;
The following automatic conversions were performed:

'_exptl_crystal_density_meas' value 'not measured' was changed to '?'
- the value is perceived as not measured.

Automatic conversion script
Id: cif_fix_values 3008 2015-01-20 13:52:24Z robertas 
;
_cod_original_cell_volume 14585(6)
_cod_original_sg_symbol_H-M 'I 2 3 '
_cod_original_formula_sum 'C63 H60 Cl Cu3 F12 N9 O3 P2 '
_cod_database_code 4300013

loop_
_symmetry_equiv_pos_as_xyz
x,y,z
z,x,y
y,z,x
x,-y,-z
z,-x,-y
y,-z,-x
-x,y,-z
-z,x,-y
-y,z,-x
-x,-y,z
-z,-x,y
-y,-z,x
1/2+x,1/2+y,1/2+z
1/2+z,1/2+x,1/2+y
1/2+y,1/2+z,1/2+x
1/2+x,1/2-y,1/2-z
1/2+z,1/2-x,1/2-y
1/2+y,1/2-z,1/2-x
1/2-x,1/2+y,1/2-z
1/2-z,1/2+x,1/2-y
1/2-y,1/2+z,1/2-x
1/2-x,1/2-y,1/2+z
1/2-z,1/2-x,1/2+y
1/2-y,1/2-z,1/2+x

loop_
_atom_site_aniso_label
_atom_site_aniso_U_11
_atom_site_aniso_U_22
_atom_site_aniso_U_33
_atom_site_aniso_U_12
_atom_site_aniso_U_13
_atom_site_aniso_U_23
Cu 0.0394(8) 0.0435(9) 0.0314(8) 0.0136(9) 0.0031(8) 0.0074(8)
Cl 0.050(2) 0.0504 0.0504 -0.002(2) -0.0017 -0.0017
O 0.029(4) 0.031(4) 0.034(4) 0.015(4) 0.000(4) 0.001(4)
N(1) 0.042(7) 0.041(6) 0.015(5) 0.001(6) 0.002(5) 0.005(5)
N(2) 0.046(7) 0.042(7) 0.034(6) 0.016(6) -0.006(5) 0.005(5)
N(3) 0.039(7) 0.039(6) 0.035(6) 0.007(5) 0.003(5) 0.005(5)
C(1) 0.047(8) 0.034(7) 0.034(7) 0.012(7) -0.005(7) 0.004(7)
C(2) 0.025(7) 0.042(8) 0.046(8) 0.006(6) 0.003(6) -0.001(7)
C(3) 0.035(7) 0.052(9) 0.037(7) 0.019(7) 0.000(6) 0.017(7)
C(4) 0.043(9) 0.07(1) 0.056(10) 0.000(8) 0.002(8) 0.021(9)
C(5) 0.043(8) 0.049(9) 0.053(9) 0.005(7) 0.010(7) 0.006(8)
C(6) 0.044(8) 0.038(7) 0.038(7) 0.011(7) -0.005(7) 0.003(7)
C(7) 0.07(1) 0.08(1) 0.052(9) 0.04(1) 0.013(8) 0.029(10)
C(8) 0.033(7) 0.032(6) 0.031(7) 0.002(6) 0.001(6) 0.001(6)
C(9) 0.06(1) 0.041(8) 0.040(8) 0.017(8) -0.001(7) 0.004(7)
C(10) 0.10(1) 0.05(1) 0.06(1) 0.01(1) 0.00(1) -0.024(9)
C(11) 0.08(1) 0.09(1) 0.048(10) 0.01(1) -0.008(10) -0.01(1)
C(12) 0.042(8) 0.053(9) 0.037(8) -0.001(7) -0.012(7) 0.023(8)
C(13) 0.06(1) 0.07(1) 0.07(1) 0.016(9) -0.015(9) 0.019(10)
C(14) 0.030(7) 0.035(7) 0.021(6) 0.002(6) 0.009(5) 0.003(5)
C(15) 0.043(8) 0.047(8) 0.029(7) -0.006(7) -0.005(6) -0.001(7)
C(16) 0.045(9) 0.10(1) 0.05(1) -0.024(9) -0.017(8) 0.022(10)
C(17) 0.08(1) 0.059(10) 0.034(8) 0.002(9) -0.014(8) -0.016(8)
C(18) 0.064(9) 0.044(8) 0.045(8) 0.024(9) -0.010(8) -0.007(7)
C(19) 0.08(1) 0.06(1) 0.06(1) 0.006(9) -0.019(9) -0.005(9)
C(20) 0.11(3) 0.07(2) 0.07(3) 0.07(2) 0.0000 0.0000
C(21) 0.05(2) 0.05(2) 0.08(2) 0.03(1) 0.02(2) 0.02(1)
C(22) 0.03(1) 0.05(2) 0.13(3) 0.02(1) 0.01(2) 0.00(2)
C(23) 0.05(2) 0.04(2) 0.10(3) 0.04(2) 0.0000 0.0000

loop_
_atom_site_label
_atom_site_fract_x
_atom_site_fract_y
_atom_site_fract_z
_atom_site_U_iso_or_equiv
_atom_site_thermal_displace_type
_atom_site_calc_flag
_atom_site_calc_attached_atom
_atom_site_occupancy
_atom_site_refinement_flags
Cu 0.26923(7) 0.22702(7) 0.16048(6) 0.0381(4) Uani d . 1.00 .
Cl 0.1739(2) 0.1739 0.1739 0.0504(3) Uani d . 0.33 S
P(1) 0.3602 0.0000 0.5000 0.0517 Uiso d . 0.50 .
P(2) 0.8786 -0.8786 -0.8786 0.1248 Uiso d . 0.17 .
F(1) 0.3599 0.0581 0.4707 0.0910 Uiso d . 1.00 .
F(2) 0.3108 0.0183 0.5372 0.1889 Uiso d . 1.00 .
F(3) 0.3912 -0.0223 0.4472 0.2038 Uiso d . 1.00 .
F(4) 0.8464 -0.8464 -0.8464 0.2349 Uiso d . 0.20 .
F(5) 0.8515 -0.9138 -0.8581 0.2409 Uiso d . 0.60 .
F(6) 0.9112 -0.9112 -0.9112 0.2262 Uiso d . 0.20 .
O 0.2892(3) 0.1956(3) 0.2283(4) 0.031(2) Uani d . 1.00 .
N(1) 0.3500(4) 0.2108(4) 0.1438(4) 0.033(3) Uani d . 1.00 .
N(2) 0.3961(5) 0.1169(5) 0.2930(4) 0.041(3) Uani d . 1.00 .
N(3) 0.2367(4) 0.2584(4) 0.0937(4) 0.038(3) Uani d . 1.00 .
C(1) 0.3341(5) 0.1587(5) 0.2257(6) 0.038(4) Uani d . 1.00 .
C(2) 0.3723(5) 0.1766(6) 0.1803(6) 0.037(4) Uani d . 1.00 .
C(3) 0.4260(6) 0.1603(6) 0.1786(5) 0.041(4) Uani d . 1.00 .
C(4) 0.4598(6) 0.1802(7) 0.1394(7) 0.057(5) Uani d . 1.00 .
C(5) 0.4378(6) 0.2169(6) 0.1019(6) 0.048(4) Uani d . 1.00 .
C(6) 0.3828(6) 0.2309(6) 0.1051(5) 0.040(4) Uani d . 1.00 .
C(7) 0.3605(7) 0.2727(8) 0.0639(6) 0.069(5) Uani d . 1.00 .
C(8) 0.3630(5) 0.1612(5) 0.2816(5) 0.032(3) Uani d . 1.00 .
C(9) 0.3555(7) 0.2049(6) 0.3172(6) 0.048(4) Uani d . 1.00 .
C(10) 0.3830(8) 0.2054(7) 0.3649(7) 0.068(6) Uani d . 1.00 .
C(11) 0.4185(8) 0.1635(9) 0.3775(7) 0.071(6) Uani d . 1.00 .
C(12) 0.4235(6) 0.1187(6) 0.3396(6) 0.044(4) Uani d . 1.00 .
C(13) 0.4608(7) 0.0695(7) 0.3521(7) 0.066(5) Uani d . 1.00 .
C(14) 0.2173(5) 0.3090(5) 0.1003(5) 0.029(3) Uani d . 1.00 .
C(15) 0.1912(6) 0.3377(6) 0.0584(5) 0.039(4) Uani d . 1.00 .
C(16) 0.1867(6) 0.3108(7) 0.0086(7) 0.064(5) Uani d . 1.00 .
C(17) 0.2055(7) 0.2564(6) 0.0023(6) 0.057(5) Uani d . 1.00 .
C(18) 0.2306(7) 0.2324(6) 0.0446(5) 0.051(4) Uani d . 1.00 .
C(19) 0.2495(7) 0.1735(7) 0.0421(7) 0.066(6) Uani d . 1.00 .
C(20) 1.0000 0.0000 0.266(2) 0.08(1) Uani d . 0.33 S
C(21) 1.0248(10) 0.039(1) 0.292(1) 0.063(8) Uani d . 0.67 .
C(22) 1.0278(9) 0.040(1) 0.343(1) 0.073(9) Uani d . 0.67 .
C(23) 1.0000 0.0000 0.377(2) 0.06(1) Uani d . 0.33 S
H(3) 0.4403 0.1352 0.2060 0.0455 Uiso calc . 1.00 .
H(4) 0.4973 0.1692 0.1384 0.0717 Uiso calc . 1.00 .
H(5) 0.4616 0.2315 0.0744 0.0595 Uiso calc . 1.00 .
H(7a) 0.3478 0.3045 0.0807 0.0824 Uiso calc . 1.00 .
H(7b) 0.3881 0.2818 0.0372 0.0824 Uiso calc . 1.00 .
H(7c) 0.3302 0.2565 0.0430 0.0824 Uiso calc . 1.00 .
H(9) 0.3301 0.2347 0.3081 0.0584 Uiso calc . 1.00 .
H(10) 0.3776 0.2352 0.3907 0.0804 Uiso calc . 1.00 .
H(11) 0.4409 0.1665 0.4097 0.0874 Uiso calc . 1.00 .
H(13a) 0.4402 0.0358 0.3528 0.0828 Uiso calc . 1.00 .
H(13b) 0.4884 0.0651 0.3235 0.0828 Uiso calc . 1.00 .
H(13c) 0.4797 0.0730 0.3859 0.0828 Uiso calc . 1.00 .
H(15) 0.1765 0.3736 0.0639 0.0487 Uiso calc . 1.00 .
H(16) 0.1710 0.3307 -0.0217 0.0809 Uiso calc . 1.00 .
H(17) 0.1988 0.2378 -0.0314 0.0648 Uiso calc . 1.00 .
H(19a) 0.2295 0.1515 0.0671 0.0782 Uiso calc . 1.00 .
H(19b) 0.2444 0.1588 0.0058 0.0782 Uiso calc . 1.00 .
H(19c) 0.2877 0.1710 0.0507 0.0782 Uiso calc . 1.00 .

loop_
_atom_type_symbol
_atom_type_oxidation_number
_atom_type_number_in_cell
_atom_type_scat_dispersion_real
_atom_type_scat_dispersion_imag
_atom_type_scat_source
C 0 504 0.003 0.002
;International Tables for Crystallography
(1992, Vol. C, Tables 4.2.6.8 and 6.1.1.1)
;
H 0 480 0.000 0.000
;International Tables for Crystallography
(1992, Vol. C, Table 6.1.1.2)
;
N 0 72 0.006 0.003
;International Tables for Crystallography
(1992, Vol. C, Tables 4.2.6.8 and 6.1.1.1)
;
O 0 24 0.011 0.006
;International Tables for Crystallography
(1992, Vol. C, Tables 4.2.6.8 and 6.1.1.1)
;
P 0 16 0.102 0.094
;International Tables for Crystallography
(1992, Vol. C, Tables 4.2.6.8 and 6.1.1.1)
;
F 0 96 0.017 0.010
;International Tables for Crystallography
(1992, Vol. C, Tables 4.2.6.8 and 6.1.1.1)
;
Cu 0 24 0.320 1.265
;International Tables for Crystallography
(1992, Vol. C, Tables 4.2.6.8 and 6.1.1.1)
;
Cl 0 8 0.148 0.159
;International Tables for Crystallography
(1992, Vol. C, Tables 4.2.6.8 and 6.1.1.1)
;
